data_1528190
loop_
_publ_author_name
'Weiss, J.'

_publ_section_title
;
 Roentgenographische Untersuchungen an Mischkristallen der Zusammensetzung
 Sen S8-n
;
_journal_name_full 'Zeitschrift fuer Anorganische und Allgemeine Chemie'
_journal_page_first 113
_journal_page_last 118
_journal_volume 435
_journal_year 1977
_chemical_formula_sum 'S3.3 Se4.7'
_chemical_name_systematic 'Se4.7 S3.3'
_space_group_IT_number 14
_symmetry_space_group_name_Hall '-P 2yn'
_symmetry_space_group_name_H-M 'P 1 21/n 1'
_cell_angle_alpha 90
_cell_angle_beta 90.8
_cell_angle_gamma 90
_cell_formula_units_Z 4
_cell_length_a 8.737
_cell_length_b 9.104
_cell_length_c 11.316
_cell_volume 900.006
_citation_journal_id_ASTM ZAACAB
_cod_data_source_file Weiss_ZAACAB_1977_797.cif
_cod_data_source_block S3.3Se4.7
_cod_original_cell_volume 900.0056
_cod_original_sg_symbol_Hall '-P 2ybc (x-z,y,z)'
_cod_database_code 1528190

loop_
_symmetry_equiv_pos_as_xyz
x,y,z
-x+1/2,y+1/2,-z+1/2
-x,-y,-z
x-1/2,-y-1/2,z-1/2

loop_
_atom_site_label
_atom_site_type_symbol
_atom_site_fract_x
_atom_site_fract_y
_atom_site_fract_z
_atom_site_occupancy
_atom_site_U_iso_or_equiv
Se5 Se 0.9156 0.6916 0.5133 0.44 0.0
Se3 Se 0.3167 0.6404 0.536 0.47 0.0
S6 S 0.8501 0.7287 0.3311 0.27 0.0
Se6 Se 0.8501 0.7287 0.3311 0.73 0.0
Se7 Se 0.918 0.5301 0.2335 0.62 0.0
Se1 Se 0.3229 0.4907 0.2406 0.67 0.0
S7 S 0.918 0.5301 0.2335 0.28 0.0
S2 S 0.4245 0.6657 0.3589 0.55 0.0
Se8 Se 0.1266 0.5992 0.1378 0.69 0.0
S1 S 0.3229 0.4907 0.2406 0.33 0.0
Se2 Se 0.4245 0.6657 0.3589 0.45 0.0
Se4 Se 0.1301 0.8126 0.5491 0.62 0.0
S3 S 0.3167 0.6404 0.536 0.53 0.0
S5 S 0.9156 0.6916 0.5133 0.56 0.0
S4 S 0.1301 0.8126 0.5491 0.38 0.0
S8 S 0.1266 0.5992 0.1378 0.31 0.0
